data_4023780
loop_
_publ_author_name
'John F. Tannaci'
'Masahiro Noji'
'Jennifer L. McBee'
'T. Don Tilley'

_publ_section_title
;
 9,10-Disubstituted Octafluoroanthracene Derivatives
 via Palladium-Catalyzed Cross-Coupling
;
_journal_name_full 'Journal of Organic Chemistry'
_journal_page_first 7895
_journal_page_last 7900
_journal_paper_doi 10.1021/jo8017268
_journal_volume 73
_journal_year 2008
_chemical_formula_moiety 'C21.32 H5.32 F8 S2'
_chemical_formula_sum 'C21.32 H5.32 F8 S2'
_chemical_formula_weight 477.39
_chemical_name_systematic
; 
 ? 
;
_space_group_IT_number 14
_symmetry_cell_setting monoclinic
_symmetry_space_group_name_Hall '-P 2ybc'
_symmetry_space_group_name_H-M 'P 1 21/c 1'
_atom_sites_solution_hydrogens geom
_atom_sites_solution_primary direct
_atom_sites_solution_secondary difmap
_audit_creation_method SHELXL-97
_cell_angle_alpha 90.00
_cell_angle_beta 101.044(13)
_cell_angle_gamma 90.00
_cell_formula_units_Z 2
_cell_length_a 6.355(6)
_cell_length_b 12.399(11)
_cell_length_c 11.714(10)
_cell_measurement_reflns_used 1201
_cell_measurement_temperature 173(2)
_cell_measurement_theta_max 21.60
_cell_measurement_theta_min 3.54
_cell_volume 905.9(14)
_computing_cell_refinement 'Bruker SMART'
_computing_data_collection 'Bruker SMART'
_computing_data_reduction 'Bruker SHELXTL'
_computing_molecular_graphics 'Bruker SHELXTL'
_computing_publication_material 'Bruker SHELXTL'
_computing_structure_refinement 'SHELXL-97 (Sheldrick, 1997)'
_computing_structure_solution 'SHELXS-97 (Sheldrick, 1990)'
_diffrn_ambient_temperature 173(2)
_diffrn_detector_area_resol_mean 0
_diffrn_measured_fraction_theta_full 0.982
_diffrn_measured_fraction_theta_max 0.982
_diffrn_measurement_device_type 'CCD area detector'
_diffrn_measurement_method 'phi and omega scans'
_diffrn_radiation_monochromator graphite
_diffrn_radiation_source 'fine-focus sealed tube'
_diffrn_radiation_type MoK\a
_diffrn_radiation_wavelength 0.71073
_diffrn_reflns_av_R_equivalents 0.1885
_diffrn_reflns_av_sigmaI/netI 0.1293
_diffrn_reflns_limit_h_max 7
_diffrn_reflns_limit_h_min -7
_diffrn_reflns_limit_k_max 13
_diffrn_reflns_limit_k_min -14
_diffrn_reflns_limit_l_max 13
_diffrn_reflns_limit_l_min -7
_diffrn_reflns_number 4474
_diffrn_reflns_theta_full 24.83
_diffrn_reflns_theta_max 24.83
_diffrn_reflns_theta_min 3.54
_diffrn_standards_interval_count 0
_diffrn_standards_interval_time 0
_diffrn_standards_number 0
_exptl_absorpt_coefficient_mu 0.383
_exptl_absorpt_correction_T_max 0.98
_exptl_absorpt_correction_T_min 0.90
_exptl_absorpt_correction_type multi-scan
_exptl_absorpt_process_details 'sadabs, 2004'
_exptl_crystal_colour yellow
_exptl_crystal_density_diffrn 1.743
_exptl_crystal_density_method 'not measured'
_exptl_crystal_description block
_exptl_crystal_F_000 484
_exptl_crystal_size_max .10
_exptl_crystal_size_mid .09
_exptl_crystal_size_min .09
_refine_diff_density_max 0.341
_refine_diff_density_min -0.386
_refine_diff_density_rms 0.077
_refine_ls_extinction_method none
_refine_ls_goodness_of_fit_ref 1.048
_refine_ls_hydrogen_treatment constr
_refine_ls_matrix_type full
_refine_ls_number_parameters 154
_refine_ls_number_reflns 1544
_refine_ls_number_restraints 0
_refine_ls_restrained_S_all 1.048
_refine_ls_R_factor_all 0.1085
_refine_ls_R_factor_gt 0.0609
_refine_ls_shift/su_max 0.000
_refine_ls_shift/su_mean 0.000
_refine_ls_structure_factor_coef Fsqd
_refine_ls_weighting_details 'calc w=1/[\s^2^(Fo^2^)+(0.1116P)^2^+0.0000P] where P=(Fo^2^+2Fc^2^)/3'
_refine_ls_weighting_scheme calc
_refine_ls_wR_factor_gt 0.1927
_refine_ls_wR_factor_ref 0.2192
_reflns_number_gt 799
_reflns_number_total 1544
_reflns_threshold_expression >2sigma(I)
_cod_data_source_file jo8017268_si_003.cif
_cod_data_source_block F8THIO
_cod_depositor_comments
;
The following automatic conversions were performed:
'_symmetry_cell_setting' value 'Monoclinic' changed to 'monoclinic'
according to '/home/saulius/struct/CIF-dictionaries/cif_core.dic'
dictionary named 'cif_core.dic' version 2.4.1 from 2010-06-29.

Automatic conversion script
Id: cif_fix_enum 1527 2010-12-29 10:47:43Z saulius 
;
_cod_original_sg_symbol_H-M 'P 21/c'
_cod_database_code 4023780

loop_
_symmetry_equiv_pos_as_xyz
'x, y, z'
'-x, y+1/2, -z+1/2'
'-x, -y, -z'
'x, -y-1/2, z-1/2'

loop_
_atom_site_label
_atom_site_type_symbol
_atom_site_fract_x
_atom_site_fract_y
_atom_site_fract_z
_atom_site_U_iso_or_equiv
_atom_site_adp_type
_atom_site_occupancy
_atom_site_symmetry_multiplicity
_atom_site_calc_flag
_atom_site_refinement_flags
_atom_site_disorder_assembly
_atom_site_disorder_group
S1 S 0.7733(4) -0.0039(2) 0.15663(15) 0.0583(8) Uani 0.66 1 d P A 1
C3 C 1.025(3) 0.1562(15) 0.2082(14) 0.067(8) Uani 0.66 1 d P A 1
H3A H 1.1166 0.2077 0.2483 0.080 Uiso 0.66 1 calc PR A 1
S1A S 1.0437(19) 0.1653(8) 0.2036(8) 0.062(4) Uani 0.34 1 d P A 2
F2 F 1.6006(4) -0.1701(3) 0.3438(2) 0.0619(11) Uani 1 1 d . . .
F1 F 1.2788(5) -0.0458(3) 0.2504(2) 0.0753(12) Uani 1 1 d . . .
F4 F 0.6228(5) 0.1817(3) 0.3043(2) 0.0779(12) Uani 1 1 d . . .
C11 C 0.8292(7) 0.0713(4) 0.4528(3) 0.0407(13) Uani 1 1 d . . .
C6 C 1.1399(7) -0.0353(4) 0.4271(3) 0.0419(13) Uani 1 1 d . . .
C8 C 1.4543(8) -0.1371(5) 0.4053(4) 0.0463(13) Uani 1 1 d . . .
F3 F 1.6410(5) -0.2418(3) 0.5605(2) 0.0703(11) Uani 1 1 d . . .
C9 C 1.4797(8) -0.1752(5) 0.5205(4) 0.0504(15) Uani 1 1 d . . .
C5 C 0.9689(8) 0.0313(4) 0.3807(4) 0.0439(13) Uani 1 1 d . A .
C7 C 1.2921(8) -0.0752(5) 0.3611(4) 0.0475(14) Uani 1 1 d . . .
C4 C 0.9315(9) 0.0636(6) 0.2570(4) 0.0531(16) Uani 1 1 d . . .
C1 C 0.8049(11) 0.0692(7) 0.0506(5) 0.077(2) Uani 1 1 d . . .
H1A H 0.7349 0.0560 -0.0254 0.092 Uiso 1 1 calc R A 1
C2 C 0.9401(12) 0.1511(7) 0.0790(6) 0.084(2) Uani 1 1 d . A .
H2A H 0.9779 0.1994 0.0256 0.101 Uiso 1 1 calc R B 1
C10 C 0.6564(8) 0.1402(5) 0.4114(4) 0.0473(14) Uani 1 1 d . . .

loop_
_atom_site_aniso_label
_atom_site_aniso_U_11
_atom_site_aniso_U_22
_atom_site_aniso_U_33
_atom_site_aniso_U_23
_atom_site_aniso_U_13
_atom_site_aniso_U_12
S1 0.0590(14) 0.0792(18) 0.0364(10) -0.0027(10) 0.0081(8) -0.0072(13)
C3 0.052(12) 0.102(17) 0.041(10) -0.050(9) -0.006(7) 0.021(10)
S1A 0.048(5) 0.078(6) 0.063(6) 0.046(4) 0.018(4) -0.002(4)
F2 0.0493(18) 0.082(3) 0.0579(17) -0.0069(15) 0.0205(14) 0.0094(17)
F1 0.071(2) 0.115(3) 0.0471(17) 0.0196(17) 0.0292(15) 0.031(2)
F4 0.072(2) 0.116(3) 0.0462(17) 0.0220(17) 0.0125(14) 0.041(2)
C11 0.035(3) 0.049(4) 0.038(2) 0.003(2) 0.006(2) -0.003(3)
C6 0.037(3) 0.052(4) 0.037(2) -0.001(2) 0.009(2) -0.004(3)
C8 0.039(3) 0.055(4) 0.047(3) -0.005(2) 0.012(2) 0.003(3)
F3 0.0529(19) 0.097(3) 0.0593(19) 0.0033(17) 0.0060(15) 0.026(2)
C9 0.033(3) 0.060(4) 0.055(3) 0.000(3) 0.001(2) 0.006(3)
C5 0.036(3) 0.057(4) 0.038(2) 0.005(2) 0.006(2) -0.001(3)
C7 0.046(3) 0.064(4) 0.034(2) 0.005(2) 0.009(2) 0.003(3)
C4 0.040(3) 0.078(5) 0.044(3) 0.017(3) 0.015(2) 0.006(3)
C1 0.065(4) 0.123(7) 0.040(3) -0.007(3) 0.004(3) 0.017(5)
C2 0.072(5) 0.113(7) 0.077(4) 0.049(5) 0.038(4) 0.033(5)
C10 0.038(3) 0.065(4) 0.038(3) 0.004(2) 0.003(2) 0.003(3)

loop_
_atom_type_symbol
_atom_type_description
_atom_type_scat_dispersion_real
_atom_type_scat_dispersion_imag
_atom_type_scat_source
C C 0.0033 0.0016 'International Tables Vol C Tables 4.2.6.8 and 6.1.1.4'
H H 0.0000 0.0000 'International Tables Vol C Tables 4.2.6.8 and 6.1.1.4'
F F 0.0171 0.0103 'International Tables Vol C Tables 4.2.6.8 and 6.1.1.4'
S S 0.1246 0.1234 'International Tables Vol C Tables 4.2.6.8 and 6.1.1.4'

loop_
_geom_angle_atom_site_label_1
_geom_angle_atom_site_label_2
_geom_angle_atom_site_label_3
_geom_angle
_geom_angle_site_symmetry_1
_geom_angle_site_symmetry_3
_geom_angle_publ_flag
C1 S1 C4 96.9(4) . . ?
C4 C3 C2 105.5(12) . . ?
C4 C3 H3A 127.2 . . ?
C2 C3 H3A 127.2 . . ?
C2 S1A C4 98.1(7) . . ?
C10 C11 C5 122.9(4) . . ?
C10 C11 C6 118.3(4) . 3_756 ?
C5 C11 C6 118.8(4) . 3_756 ?
C5 C6 C7 123.4(4) . . ?
C5 C6 C11 120.8(4) . 3_756 ?
C7 C6 C11 115.8(5) . 3_756 ?
C7 C8 F2 122.6(4) . . ?
C7 C8 C9 120.8(5) . . ?
F2 C8 C9 116.6(5) . . ?
F3 C9 C10 121.8(4) . 3_756 ?
F3 C9 C8 119.0(5) . . ?
C10 C9 C8 119.2(5) 3_756 . ?
C6 C5 C11 120.3(4) . . ?
C6 C5 C4 120.8(4) . . ?
C11 C5 C4 119.0(5) . . ?
C8 C7 F1 116.3(4) . . ?
C8 C7 C6 123.3(4) . . ?
F1 C7 C6 120.3(5) . . ?
C3 C4 C5 126.7(8) . . ?
C3 C4 S1 111.3(7) . . ?
C5 C4 S1 122.0(5) . . ?
C3 C4 S1A 2.0(12) . . ?
C5 C4 S1A 125.9(6) . . ?
S1 C4 S1A 112.1(5) . . ?
C2 C1 S1 114.4(5) . . ?
C2 C1 H1A 122.8 . . ?
S1 C1 H1A 122.8 . . ?
C1 C2 S1A 118.5(6) . . ?
C1 C2 C3 111.9(9) . . ?
S1A C2 C3 6.9(10) . . ?
C1 C2 H2A 124.1 . . ?
S1A C2 H2A 117.4 . . ?
C3 C2 H2A 124.1 . . ?
F4 C10 C9 115.1(5) . 3_756 ?
F4 C10 C11 122.3(4) . . ?
C9 C10 C11 122.5(4) 3_756 . ?

loop_
_geom_bond_atom_site_label_1
_geom_bond_atom_site_label_2
_geom_bond_distance
_geom_bond_site_symmetry_2
_geom_bond_publ_flag
S1 C1 1.581(8) . ?
S1 C4 1.625(6) . ?
C3 C4 1.46(2) . ?
C3 C2 1.507(17) . ?
C3 H3A 0.9300 . ?
S1A C2 1.492(13) . ?
S1A C4 1.631(10) . ?
F2 C8 1.345(6) . ?
F1 C7 1.335(5) . ?
F4 C10 1.335(5) . ?
C11 C10 1.402(7) . ?
C11 C5 1.426(7) . ?
C11 C6 1.453(6) 3_756 ?
C6 C5 1.390(7) . ?
C6 C7 1.437(7) . ?
C6 C11 1.453(6) 3_756 ?
C8 C7 1.310(7) . ?
C8 C9 1.409(7) . ?
F3 C9 1.330(6) . ?
C9 C10 1.356(7) 3_756 ?
C5 C4 1.478(6) . ?
C1 C2 1.331(10) . ?
C1 H1A 0.9300 . ?
C2 H2A 0.9300 . ?
C10 C9 1.356(7) 3_756 ?

loop_
_geom_torsion_atom_site_label_1
_geom_torsion_atom_site_label_2
_geom_torsion_atom_site_label_3
_geom_torsion_atom_site_label_4
_geom_torsion
_geom_torsion_site_symmetry_1
_geom_torsion_site_symmetry_2
_geom_torsion_site_symmetry_3
_geom_torsion_site_symmetry_4
_geom_torsion_publ_flag
C7 C8 C9 F3 177.0(5) . . . . ?
F2 C8 C9 F3 -1.2(7) . . . . ?
C7 C8 C9 C10 -5.2(9) . . . 3_756 ?
F2 C8 C9 C10 176.6(5) . . . 3_756 ?
C7 C6 C5 C11 -177.5(5) . . . . ?
C11 C6 C5 C11 4.3(9) 3_756 . . . ?
C7 C6 C5 C4 1.2(9) . . . . ?
C11 C6 C5 C4 -177.0(5) 3_756 . . . ?
C10 C11 C5 C6 178.9(5) . . . . ?
C6 C11 C5 C6 -4.2(8) 3_756 . . . ?
C10 C11 C5 C4 0.2(8) . . . . ?
C6 C11 C5 C4 177.1(5) 3_756 . . . ?
F2 C8 C7 F1 -0.1(8) . . . . ?
C9 C8 C7 F1 -178.2(5) . . . . ?
F2 C8 C7 C6 -177.1(5) . . . . ?
C9 C8 C7 C6 4.8(9) . . . . ?
C5 C6 C7 C8 179.4(5) . . . . ?
C11 C6 C7 C8 -2.3(8) 3_756 . . . ?
C5 C6 C7 F1 2.5(9) . . . . ?
C11 C6 C7 F1 -179.2(5) 3_756 . . . ?
C2 C3 C4 C5 178.5(6) . . . . ?
C2 C3 C4 S1 -1.7(13) . . . . ?
C2 C3 C4 S1A 112(26) . . . . ?
C6 C5 C4 C3 -87.5(12) . . . . ?
C11 C5 C4 C3 91.1(11) . . . . ?
C6 C5 C4 S1 92.8(6) . . . . ?
C11 C5 C4 S1 -88.6(6) . . . . ?
C6 C5 C4 S1A -85.3(9) . . . . ?
C11 C5 C4 S1A 93.4(8) . . . . ?
C1 S1 C4 C3 0.6(9) . . . . ?
C1 S1 C4 C5 -179.6(5) . . . . ?
C1 S1 C4 S1A -1.4(6) . . . . ?
C2 S1A C4 C3 -65(25) . . . . ?
C2 S1A C4 C5 179.5(5) . . . . ?
C2 S1A C4 S1 1.3(8) . . . . ?
C4 S1 C1 C2 0.9(6) . . . . ?
S1 C1 C2 S1A -0.2(10) . . . . ?
S1 C1 C2 C3 -2.1(11) . . . . ?
C4 S1A C2 C1 -0.7(10) . . . . ?
C4 S1A C2 C3 15(9) . . . . ?
C4 C3 C2 C1 2.4(14) . . . . ?
C4 C3 C2 S1A -163(10) . . . . ?
C5 C11 C10 F4 -6.7(8) . . . . ?
C6 C11 C10 F4 176.3(5) 3_756 . . . ?
C5 C11 C10 C9 177.9(5) . . . 3_756 ?
C6 C11 C10 C9 0.9(8) 3_756 . . 3_756 ?
